data_7060791
loop_
_publ_author_name
'Cervo, Rodrigo'
'Lopes, Tha\'isa R. R.'
'de Vasconcelos, Adriana R.'
'Cargnelutti, Juliana F.'
'Schumacher, Ricardo F.'
'Tirloni, B\'arbara'
'dos Santos, Sailer S.'
'Abram, Ulrich'
'Lang, Ernesto S.'
'Cargnelutti, Roberta'

_publ_section_title
;
 Coordination compounds containing 2-pyridylselenium ligands: synthesis,
 structural characterization, and antibacterial evaluation
;
_journal_issue 29
_journal_name_full 'New Journal of Chemistry'
_journal_page_first 12863
_journal_page_last 12870
_journal_paper_doi 10.1039/D1NJ02374H
_journal_volume 45
_journal_year 2021
_chemical_formula_moiety 'C11 H11 Cl2 N3 Se Zn'
_chemical_formula_sum 'C11 H11 Cl2 N3 Se Zn'
_chemical_formula_weight 400.46
_space_group_crystal_system triclinic
_space_group_IT_number 2
_space_group_name_Hall '-P 1'
_space_group_name_H-M_alt 'P -1'
_atom_sites_solution_hydrogens mixed
_audit_creation_method SHELXL-2018/3
_audit_update_record
;
2021-06-17 deposited with the CCDC.	2021-06-23 downloaded from the CCDC.
;
_cell_angle_alpha 98.029(2)
_cell_angle_beta 91.212(2)
_cell_angle_gamma 112.392(2)
_cell_formula_units_Z 2
_cell_length_a 7.6875(2)
_cell_length_b 7.7750(2)
_cell_length_c 12.7025(4)
_cell_measurement_reflns_used 8355
_cell_measurement_temperature 296(2)
_cell_measurement_theta_max 72.21
_cell_measurement_theta_min 3.53
_cell_volume 692.81(4)
_computing_cell_refinement 'SAINT V8.38A (Bruker AXS Inc., 2017)'
_computing_data_collection 'APEX3 v2017.3-0 (Bruker AXS Inc., 2017'
_computing_data_reduction 'SAINT V8.38A (Bruker AXS Inc., 2016)'
_computing_molecular_graphics 'shelXle (C.B. Huebschle, rev 833)'
_computing_structure_refinement 'SHELXL-2018/3 (Sheldrick, 2018)'
_computing_structure_solution 'SHELXT 2014/5 (Sheldrick, 2014)'
_diffrn_ambient_temperature 296(2)
_diffrn_measured_fraction_theta_full 0.979
_diffrn_measured_fraction_theta_max 0.976
_diffrn_measurement_device_type 'Bruker D8 Quest Photon 100'
_diffrn_measurement_method '\f and \w scans'
_diffrn_radiation_type CuK\a
_diffrn_radiation_wavelength 1.54178
_diffrn_reflns_av_R_equivalents 0.0475
_diffrn_reflns_av_unetI/netI 0.0351
_diffrn_reflns_Laue_measured_fraction_full 0.979
_diffrn_reflns_Laue_measured_fraction_max 0.976
_diffrn_reflns_limit_h_max 8
_diffrn_reflns_limit_h_min -9
_diffrn_reflns_limit_k_max 9
_diffrn_reflns_limit_k_min -9
_diffrn_reflns_limit_l_max 15
_diffrn_reflns_limit_l_min -15
_diffrn_reflns_number 10908
_diffrn_reflns_point_group_measured_fraction_full 0.979
_diffrn_reflns_point_group_measured_fraction_max 0.976
_diffrn_reflns_theta_full 67.679
_diffrn_reflns_theta_max 72.201
_diffrn_reflns_theta_min 3.525
_exptl_absorpt_coefficient_mu 8.887
_exptl_absorpt_correction_T_max 0.7536
_exptl_absorpt_correction_T_min 0.5288
_exptl_absorpt_correction_type multi-scan
_exptl_absorpt_process_details
;
SADABS (Bruker 2014 - version 2014/5) was used to perform the multi-scan
absorption correction.
;
_exptl_crystal_colour colourless
_exptl_crystal_density_diffrn 1.920
_exptl_crystal_description block
_exptl_crystal_F_000 392
_exptl_crystal_size_max 0.229
_exptl_crystal_size_mid 0.144
_exptl_crystal_size_min 0.108
_refine_diff_density_max 0.590
_refine_diff_density_min -0.382
_refine_diff_density_rms 0.087
_refine_ls_extinction_method none
_refine_ls_goodness_of_fit_ref 1.086
_refine_ls_hydrogen_treatment mixed
_refine_ls_matrix_type full
_refine_ls_number_parameters 178
_refine_ls_number_reflns 2690
_refine_ls_number_restraints 219
_refine_ls_restrained_S_all 1.053
_refine_ls_R_factor_all 0.0588
_refine_ls_R_factor_gt 0.0493
_refine_ls_shift/su_max 0.000
_refine_ls_shift/su_mean 0.000
_refine_ls_structure_factor_coef Fsqd
_refine_ls_weighting_details 'w=1/[\s^2^(Fo^2^)+(0.0323P)^2^+1.9113P] where P=(Fo^2^+2Fc^2^)/3'
_refine_ls_weighting_scheme calc
_refine_ls_wR_factor_gt 0.1082
_refine_ls_wR_factor_ref 0.1146
_reflns_Friedel_coverage 0.000
_reflns_number_gt 2304
_reflns_number_total 2690
_reflns_threshold_expression 'I > 2\s(I)'
_cod_data_source_file d1nj02374h2.cif
_cod_data_source_block Comp_5
_cod_depositor_comments 'Adding full bibliography for 7060788--7060792.cif.'
_cod_original_cell_volume 692.81(3)
_cod_database_code 7060791
_shelx_shelxl_version_number 2018/3
_shelx_space_group_comment
;
The symmetry employed for this shelxl refinement is uniquely defined
by the following loop, which should always be used as a source of
symmetry information in preference to the above space-group names.
They are only intended as comments.
;
_shelx_estimated_absorpt_t_min 0.235
_shelx_estimated_absorpt_t_max 0.447

loop_
_space_group_symop_operation_xyz
'x, y, z'
'-x, -y, -z'

loop_
_atom_site_label
_atom_site_type_symbol
_atom_site_fract_x
_atom_site_fract_y
_atom_site_fract_z
_atom_site_U_iso_or_equiv
_atom_site_adp_type
_atom_site_occupancy
_atom_site_site_symmetry_order
_atom_site_calc_flag
_atom_site_refinement_flags_posn
_atom_site_refinement_flags_adp
_atom_site_refinement_flags_occupancy
_atom_site_disorder_assembly
_atom_site_disorder_group
Zn1 Zn 0.34591(9) 0.77212(9) 0.78108(5) 0.0468(2) Uani 1 1 d . U . . .
N1 N 0.2822(6) 0.6481(6) 0.6225(3) 0.0508(9) Uani 1 1 d . U . . .
Cl1 Cl 0.6553(2) 0.9417(2) 0.79565(13) 0.0742(4) Uani 1 1 d . U . . .
Cl2 Cl 0.1596(3) 0.9316(2) 0.80946(14) 0.0804(5) Uani 1 1 d . U . . .
N2 N 0.2979(5) 0.6081(5) 0.8987(3) 0.0439(8) Uani 1 1 d . U . . .
C2 C 0.1686(6) 0.4328(7) 0.8867(3) 0.0439(9) Uani 1 1 d D U . . .
N3 N 0.2094(13) 0.2271(11) 0.4339(5) 0.101(2) Uani 1 1 d . U . . .
H3A H 0.19(2) 0.13(2) 0.475(14) 0.29(9) Uiso 1 1 d . . . . .
H3B H 0.201(18) 0.184(18) 0.356(11) 0.21(5) Uiso 1 1 d . . . . .
C3 C 0.1255(8) 0.3314(8) 0.9708(4) 0.0540(11) Uani 1 1 d . U . . .
H3 H 0.034708 0.209041 0.961532 0.065 Uiso 1 1 calc R U . . .
C4 C 0.2228(9) 0.4192(9) 1.0693(4) 0.0617(13) Uani 1 1 d . U . . .
H4 H 0.198560 0.354497 1.127107 0.074 Uiso 1 1 calc R U . . .
C6 C 0.3884(8) 0.6892(8) 0.9949(4) 0.0536(12) Uani 1 1 d . U . . .
H6 H 0.478601 0.811688 1.002779 0.064 Uiso 1 1 calc R U . . .
C5 C 0.3539(9) 0.5995(9) 1.0821(4) 0.0627(13) Uani 1 1 d . U . . .
H5 H 0.417881 0.659834 1.148250 0.075 Uiso 1 1 calc R U . . .
C7 C 0.2546(7) 0.4714(7) 0.5827(4) 0.0474(10) Uani 1 1 d D U . . .
C9 C 0.2849(9) 0.7202(10) 0.4474(5) 0.0752(16) Uani 1 1 d . U . . .
H9 H 0.297929 0.808227 0.402393 0.090 Uiso 1 1 calc R U . . .
C8 C 0.2941(9) 0.7711(8) 0.5553(5) 0.0673(15) Uani 1 1 d . U . . .
H8 H 0.308860 0.893529 0.583043 0.081 Uiso 1 1 calc R U . . .
C10 C 0.2568(9) 0.5409(10) 0.4066(4) 0.0702(15) Uani 1 1 d . U . . .
H10 H 0.250183 0.505928 0.333092 0.084 Uiso 1 1 calc R U . . .
C11 C 0.2377(8) 0.4086(9) 0.4724(4) 0.0605(13) Uani 1 1 d . U . . .
Se1 Se 0.23943(11) 0.29404(9) 0.67564(5) 0.0605(2) Uani 0.928(2) 1 d D U P A 1
C1 C 0.069(2) 0.355(2) 0.7791(8) 0.0510(15) Uani 0.928(2) 1 d D U P A 1
H1A H 0.026308 0.445444 0.754123 0.061 Uiso 0.928(2) 1 calc R U P A 1
H1B H -0.041081 0.241182 0.782727 0.061 Uiso 0.928(2) 1 calc R U P A 1
C1A C 0.264(9) 0.358(13) 0.664(3) 0.0605(2) Uani 0.072(2) 1 d D U P A 2
H1AA H 0.382860 0.419541 0.707275 0.073 Uiso 0.072(2) 1 calc R U P A 2
H1AB H 0.255520 0.235165 0.630058 0.073 Uiso 0.072(2) 1 calc R U P A 2
Se1A Se 0.047(3) 0.329(3) 0.7568(11) 0.0510(15) Uani 0.072(2) 1 d D U P A 2

loop_
_atom_site_aniso_label
_atom_site_aniso_U_11
_atom_site_aniso_U_22
_atom_site_aniso_U_33
_atom_site_aniso_U_23
_atom_site_aniso_U_13
_atom_site_aniso_U_12
Zn1 0.0533(4) 0.0406(3) 0.0426(4) 0.0066(3) 0.0032(3) 0.0140(3)
N1 0.058(2) 0.049(2) 0.0401(19) 0.0096(16) -0.0047(18) 0.0137(19)
Cl1 0.0555(8) 0.0690(9) 0.0717(9) -0.0021(7) 0.0106(7) -0.0005(7)
Cl2 0.1012(12) 0.0807(10) 0.0887(11) 0.0331(9) 0.0298(9) 0.0598(10)
N2 0.048(2) 0.047(2) 0.0367(18) 0.0042(15) -0.0005(15) 0.0192(16)
C2 0.045(2) 0.049(2) 0.039(2) 0.0060(18) 0.0053(18) 0.0203(19)
N3 0.161(7) 0.102(4) 0.052(3) -0.013(3) -0.002(4) 0.073(5)
C3 0.065(3) 0.052(3) 0.049(2) 0.013(2) 0.015(2) 0.026(2)
C4 0.089(4) 0.073(3) 0.042(2) 0.018(2) 0.016(2) 0.048(3)
C6 0.067(3) 0.054(3) 0.038(2) -0.0024(19) -0.003(2) 0.026(2)
C5 0.090(4) 0.074(3) 0.035(2) 0.000(2) -0.001(2) 0.047(3)
C7 0.045(2) 0.059(3) 0.036(2) 0.0060(18) 0.0024(18) 0.018(2)
C9 0.078(4) 0.089(4) 0.052(3) 0.030(3) -0.002(3) 0.019(4)
C8 0.081(4) 0.058(3) 0.055(3) 0.018(2) -0.010(3) 0.017(3)
C10 0.069(4) 0.106(4) 0.037(3) 0.011(3) -0.002(2) 0.036(4)
C11 0.062(3) 0.079(3) 0.039(2) 0.000(2) -0.001(2) 0.030(3)
Se1 0.0926(5) 0.0558(4) 0.0412(3) 0.0044(3) 0.0059(3) 0.0387(4)
C1 0.050(4) 0.047(4) 0.041(4) 0.002(3) -0.001(3) 0.004(3)
C1A 0.0926(5) 0.0558(4) 0.0412(3) 0.0044(3) 0.0059(3) 0.0387(4)
Se1A 0.050(4) 0.047(4) 0.041(4) 0.002(3) -0.001(3) 0.004(3)

loop_
_atom_type_symbol
_atom_type_description
_atom_type_scat_dispersion_real
_atom_type_scat_dispersion_imag
_atom_type_scat_source
C C 0.0181 0.0091 'International Tables Vol C Tables 4.2.6.8 and 6.1.1.4'
H H 0.0000 0.0000 'International Tables Vol C Tables 4.2.6.8 and 6.1.1.4'
Cl Cl 0.3639 0.7018 'International Tables Vol C Tables 4.2.6.8 and 6.1.1.4'
N N 0.0311 0.0180 'International Tables Vol C Tables 4.2.6.8 and 6.1.1.4'
Se Se -0.7943 1.1372 'International Tables Vol C Tables 4.2.6.8 and 6.1.1.4'
Zn Zn -1.5491 0.6778 'International Tables Vol C Tables 4.2.6.8 and 6.1.1.4'

loop_
_geom_angle_atom_site_label_1
_geom_angle_atom_site_label_2
_geom_angle_atom_site_label_3
_geom_angle
_geom_angle_site_symmetry_1
_geom_angle_site_symmetry_3
_geom_angle_publ_flag
N2 Zn1 N1 120.18(16) . . ?
N2 Zn1 Cl1 106.03(12) . . ?
N1 Zn1 Cl1 104.98(13) . . ?
N2 Zn1 Cl2 105.00(12) . . ?
N1 Zn1 Cl2 104.76(13) . . ?
Cl1 Zn1 Cl2 116.58(7) . . ?
C7 N1 C8 119.3(4) . . ?
C7 N1 Zn1 126.7(3) . . ?
C8 N1 Zn1 113.5(4) . . ?
C2 N2 C6 119.0(4) . . ?
C2 N2 Zn1 123.2(3) . . ?
C6 N2 Zn1 117.5(3) . . ?
N2 C2 C3 122.0(4) . . ?
N2 C2 C1 116.0(7) . . ?
C3 C2 C1 121.9(8) . . ?
N2 C2 Se1A 117.9(8) . . ?
C3 C2 Se1A 120.1(9) . . ?
C11 N3 H3A 125(10) . . ?
C11 N3 H3B 121(8) . . ?
H3A N3 H3B 114(10) . . ?
C4 C3 C2 117.5(5) . . ?
C4 C3 H3 121.2 . . ?
C2 C3 H3 121.2 . . ?
C5 C4 C3 120.6(5) . . ?
C5 C4 H4 119.7 . . ?
C3 C4 H4 119.7 . . ?
N2 C6 C5 122.8(5) . . ?
N2 C6 H6 118.6 . . ?
C5 C6 H6 118.6 . . ?
C4 C5 C6 118.1(5) . . ?
C4 C5 H5 120.9 . . ?
C6 C5 H5 120.9 . . ?
N1 C7 C11 121.9(5) . . ?
N1 C7 C1A 114(3) . . ?
C11 C7 C1A 124(3) . . ?
N1 C7 Se1 120.4(3) . . ?
C11 C7 Se1 117.7(4) . . ?
C10 C9 C8 119.4(6) . . ?
C10 C9 H9 120.3 . . ?
C8 C9 H9 120.3 . . ?
N1 C8 C9 121.5(6) . . ?
N1 C8 H8 119.3 . . ?
C9 C8 H8 119.3 . . ?
C9 C10 C11 121.0(5) . . ?
C9 C10 H10 119.5 . . ?
C11 C10 H10 119.5 . . ?
N3 C11 C10 122.4(6) . . ?
N3 C11 C7 120.7(6) . . ?
C10 C11 C7 116.8(6) . . ?
C7 Se1 C1 99.0(5) . . ?
C2 C1 Se1 110.9(9) . . ?
C2 C1 H1A 109.5 . . ?
Se1 C1 H1A 109.5 . . ?
C2 C1 H1B 109.5 . . ?
Se1 C1 H1B 109.5 . . ?
H1A C1 H1B 108.1 . . ?
C7 C1A Se1A 109(4) . . ?
C7 C1A H1AA 109.9 . . ?
Se1A C1A H1AA 109.9 . . ?
C7 C1A H1AB 109.9 . . ?
Se1A C1A H1AB 109.9 . . ?
H1AA C1A H1AB 108.3 . . ?
C2 Se1A C1A 102.0(13) . . ?

loop_
_geom_bond_atom_site_label_1
_geom_bond_atom_site_label_2
_geom_bond_distance
_geom_bond_site_symmetry_2
_geom_bond_publ_flag
Zn1 N2 2.047(4) . ?
Zn1 N1 2.070(4) . ?
Zn1 Cl1 2.2260(15) . ?
Zn1 Cl2 2.2291(16) . ?
N1 C7 1.329(6) . ?
N1 C8 1.348(6) . ?
N2 C2 1.332(6) . ?
N2 C6 1.338(6) . ?
C2 C3 1.387(7) . ?
C2 C1 1.481(10) . ?
C2 Se1A 1.798(12) . ?
N3 C11 1.359(9) . ?
N3 H3A 0.94(17) . ?
N3 H3B 0.99(13) . ?
C3 C4 1.387(8) . ?
C3 H3 0.9300 . ?
C4 C5 1.364(9) . ?
C4 H4 0.9300 . ?
C6 C5 1.368(7) . ?
C6 H6 0.9300 . ?
C5 H5 0.9300 . ?
C7 C11 1.404(7) . ?
C7 C1A 1.46(8) . ?
C7 Se1 1.909(5) . ?
C9 C10 1.350(9) . ?
C9 C8 1.365(8) . ?
C9 H9 0.9300 . ?
C8 H8 0.9300 . ?
C10 C11 1.382(9) . ?
C10 H10 0.9300 . ?
Se1 C1 2.009(16) . ?
C1 H1A 0.9700 . ?
C1 H1B 0.9700 . ?
C1A Se1A 2.02(2) . ?
C1A H1AA 0.9700 . ?
C1A H1AB 0.9700 . ?

loop_
_geom_torsion_atom_site_label_1
_geom_torsion_atom_site_label_2
_geom_torsion_atom_site_label_3
_geom_torsion_atom_site_label_4
_geom_torsion
_geom_torsion_site_symmetry_1
_geom_torsion_site_symmetry_2
_geom_torsion_site_symmetry_3
_geom_torsion_site_symmetry_4
_geom_torsion_publ_flag
C6 N2 C2 C3 -0.3(7) . . . . ?
Zn1 N2 C2 C3 -173.4(4) . . . . ?
C6 N2 C2 C1 177.8(9) . . . . ?
Zn1 N2 C2 C1 4.7(10) . . . . ?
C6 N2 C2 Se1A 179.2(11) . . . . ?
Zn1 N2 C2 Se1A 6.1(11) . . . . ?
N2 C2 C3 C4 -0.1(7) . . . . ?
C1 C2 C3 C4 -178.1(10) . . . . ?
Se1A C2 C3 C4 -179.6(11) . . . . ?
C2 C3 C4 C5 0.9(8) . . . . ?
C2 N2 C6 C5 0.0(8) . . . . ?
Zn1 N2 C6 C5 173.5(4) . . . . ?
C3 C4 C5 C6 -1.2(8) . . . . ?
N2 C6 C5 C4 0.7(8) . . . . ?
C8 N1 C7 C11 0.1(8) . . . . ?
Zn1 N1 C7 C11 -171.0(4) . . . . ?
C8 N1 C7 C1A 174(3) . . . . ?
Zn1 N1 C7 C1A 3(3) . . . . ?
C8 N1 C7 Se1 179.4(4) . . . . ?
Zn1 N1 C7 Se1 8.2(6) . . . . ?
C7 N1 C8 C9 -2.3(9) . . . . ?
Zn1 N1 C8 C9 170.0(5) . . . . ?
C10 C9 C8 N1 2.3(10) . . . . ?
C8 C9 C10 C11 -0.2(10) . . . . ?
C9 C10 C11 N3 -180.0(7) . . . . ?
C9 C10 C11 C7 -1.8(9) . . . . ?
N1 C7 C11 N3 -179.9(6) . . . . ?
C1A C7 C11 N3 7(3) . . . . ?
Se1 C7 C11 N3 0.7(8) . . . . ?
N1 C7 C11 C10 1.9(8) . . . . ?
C1A C7 C11 C10 -171(3) . . . . ?
Se1 C7 C11 C10 -177.4(4) . . . . ?
N2 C2 C1 Se1 72.9(11) . . . . ?
C3 C2 C1 Se1 -109.0(8) . . . . ?
N1 C7 C1A Se1A 65(4) . . . . ?
C11 C7 C1A Se1A -121(2) . . . . ?
N2 C2 Se1A C1A 55(3) . . . . ?
C3 C2 Se1A C1A -126(3) . . . . ?
